data_4505490
loop_
_publ_author_name
'Zhang, Shaowei'
'Zhao, Junwei'
'Ma, Pengtao'
'Chen, Huanni'
'Niu, Jingyang'
'Wang, Jingping'

_publ_section_title
;
 Organic--Inorganic Hybrids Based on Monovacant Keggin-type
 Silicotungstates and 3d-4f Heterometals
;
_journal_issue 3
_journal_name_full 'Crystal Growth &amp; Design'
_journal_page_first 1263
_journal_paper_doi 10.1021/cg2012759
_journal_volume 12
_journal_year 2012
_chemical_formula_sum 'C28 H161 Cu5 Er2 K N28 O173 Si4 W44'
_chemical_formula_weight 12551.81
_chemical_name_systematic
;

 ?

;
_space_group_IT_number 14
_symmetry_cell_setting monoclinic
_symmetry_space_group_name_Hall '-P 2ybc'
_symmetry_space_group_name_H-M 'P 1 21/c 1'
_atom_sites_solution_hydrogens geom
_atom_sites_solution_primary direct
_atom_sites_solution_secondary difmap
_audit_creation_method SHELXL-97
_cell_angle_alpha 90.00
_cell_angle_beta 103.919(2)
_cell_angle_gamma 90.00
_cell_formula_units_Z 2
_cell_length_a 17.5312(16)
_cell_length_b 24.212(2)
_cell_length_c 24.750(2)
_cell_measurement_reflns_used 9947
_cell_measurement_temperature 296(2)
_cell_measurement_theta_max 27.70
_cell_measurement_theta_min 2.34
_cell_volume 10197.0(15)
_computing_cell_refinement 'Bruker SMART'
_computing_data_collection 'Bruker SMART'
_computing_data_reduction 'Bruker SAINT'
_computing_molecular_graphics 'Bruker SHELXTL'
_computing_publication_material 'Bruker SHELXTL'
_computing_structure_refinement 'SHELXL-97 (Sheldrick, 1997)'
_computing_structure_solution 'SHELXS-97 (Sheldrick, 1990)'
_diffrn_ambient_temperature 296(2)
_diffrn_measured_fraction_theta_full 0.996
_diffrn_measured_fraction_theta_max 0.996
_diffrn_measurement_device_type 'CCD area detector'
_diffrn_measurement_method 'phi and omega scans'
_diffrn_radiation_monochromator graphite
_diffrn_radiation_source 'fine-focus sealed tube'
_diffrn_radiation_type MoK\a
_diffrn_radiation_wavelength 0.71073
_diffrn_reflns_av_R_equivalents 0.0527
_diffrn_reflns_av_sigmaI/netI 0.0616
_diffrn_reflns_limit_h_max 20
_diffrn_reflns_limit_h_min -20
_diffrn_reflns_limit_k_max 28
_diffrn_reflns_limit_k_min -28
_diffrn_reflns_limit_l_max 23
_diffrn_reflns_limit_l_min -29
_diffrn_reflns_number 51534
_diffrn_reflns_theta_full 25.00
_diffrn_reflns_theta_max 25.00
_diffrn_reflns_theta_min 1.88
_exptl_absorpt_coefficient_mu 26.176
_exptl_absorpt_correction_T_max 0.1453
_exptl_absorpt_correction_T_min 0.0884
_exptl_absorpt_correction_type multi-scan
_exptl_absorpt_process_details SADABS
_exptl_crystal_colour 'black purple'
_exptl_crystal_density_diffrn 4.083
_exptl_crystal_density_method 'not measured'
_exptl_crystal_description block
_exptl_crystal_F_000 11012
_exptl_crystal_size_max 0.18
_exptl_crystal_size_mid 0.14
_exptl_crystal_size_min 0.12
_refine_diff_density_max 3.530
_refine_diff_density_min -1.846
_refine_diff_density_rms 0.333
_refine_ls_extinction_method none
_refine_ls_goodness_of_fit_ref 1.016
_refine_ls_hydrogen_treatment constr
_refine_ls_matrix_type full
_refine_ls_number_parameters 1349
_refine_ls_number_reflns 17887
_refine_ls_number_restraints 121
_refine_ls_restrained_S_all 1.015
_refine_ls_R_factor_all 0.0567
_refine_ls_R_factor_gt 0.0349
_refine_ls_shift/su_max 0.003
_refine_ls_shift/su_mean 0.000
_refine_ls_structure_factor_coef Fsqd
_refine_ls_weighting_details 'calc w=1/[\s^2^(Fo^2^)+(0.0334P)^2^+0.0000P] where P=(Fo^2^+2Fc^2^)/3'
_refine_ls_weighting_scheme calc
_refine_ls_wR_factor_gt 0.0755
_refine_ls_wR_factor_ref 0.0813
_reflns_number_gt 13616
_reflns_number_total 17887
_reflns_threshold_expression >2sigma(I)
_cod_data_source_file cg2012759_si_001.cif
_cod_data_source_block 4
_cod_depositor_comments
;
The following automatic conversions were performed:

'_symmetry_cell_setting' value 'Monoclinic' changed to 'monoclinic'
according to /home/saulius/struct/CIF-dictionaries/cif_core.dic
dictionary named 'cif_core.dic' version 2.4.1 from
2010-06-29.

'_exptl_absorpt_correction_type' value 'Multi-scan'
changed to 'multi-scan' according to
/home/saulius/struct/CIF-dictionaries/cif_core.dic dictionary named
'cif_core.dic' version 2.4.1 from 2010-06-29.

Automatic conversion script
Id: cif_fix_values 1715 2011-07-08 13:25:40Z adriana 
;
_cod_original_cell_volume 10196.8(16)
_cod_original_sg_symbol_H-M P2(1)/c
_cod_database_code 4505490

loop_
_symmetry_equiv_pos_as_xyz
'x, y, z'
'-x, y+1/2, -z+1/2'
'-x, -y, -z'
'x, -y-1/2, z-1/2'

loop_
_atom_site_label
_atom_site_type_symbol
_atom_site_fract_x
_atom_site_fract_y
_atom_site_fract_z
_atom_site_U_iso_or_equiv
_atom_site_adp_type
_atom_site_occupancy
_atom_site_symmetry_multiplicity
_atom_site_calc_flag
_atom_site_refinement_flags
W1 W 0.15862(3) 0.11015(2) 1.03766(2) 0.01842(12) Uani 1 1 d .
W2 W 0.19466(3) 0.18728(2) 1.15456(2) 0.01731(12) Uani 1 1 d .
W3 W 0.04984(3) 0.08917(2) 1.13082(2) 0.01818(12) Uani 1 1 d .
W4 W 0.05896(3) 0.29361(2) 1.17312(2) 0.01720(12) Uani 1 1 d .
W5 W -0.08989(3) 0.19721(2) 1.15053(2) 0.01630(12) Uani 1 1 d .
W6 W -0.10911(3) 0.31297(2) 1.07527(2) 0.01583(12) Uani 1 1 d .
W7 W -0.12930(3) 0.11749(2) 1.01745(2) 0.01690(12) Uani 1 1 d .
W8 W -0.14459(3) 0.23674(2) 0.94351(2) 0.01758(12) Uani 1 1 d .
W9 W -0.01798(3) 0.13887(2) 0.92555(2) 0.01797(12) Uani 1 1 d .
W10 W 0.02257(3) 0.33973(2) 0.97944(2) 0.01514(12) Uani 1 1 d .
W11 W 0.14553(3) 0.24442(2) 0.96135(2) 0.01561(12) Uani 1 1 d .
W12 W 0.29433(3) 0.56218(2) 1.12077(2) 0.01793(12) Uani 1 1 d .
W13 W 0.20411(3) 0.46611(2) 1.18251(2) 0.01829(12) Uani 1 1 d .
W14 W 0.33530(3) 0.55786(2) 1.25973(2) 0.02584(14) Uani 1 1 d .
W15 W 0.31205(3) 0.34969(2) 1.25398(2) 0.02350(13) Uani 1 1 d .
W16 W 0.44519(4) 0.43853(3) 1.33499(2) 0.02998(15) Uani 1 1 d .
W17 W 0.50576(3) 0.33740(2) 1.26303(2) 0.02722(14) Uani 1 1 d .
W18 W 0.54633(3) 0.53918(2) 1.26248(2) 0.02518(14) Uani 1 1 d .
W19 W 0.60481(3) 0.43563(2) 1.18925(2) 0.02137(13) Uani 1 1 d .
W20 W 0.50394(3) 0.54383(2) 1.12239(2) 0.01667(12) Uani 1 1 d .
W21 W 0.44784(3) 0.33909(2) 1.10754(2) 0.01721(12) Uani 1 1 d .
W22 W 0.35050(3) 0.44387(2) 1.04203(2) 0.01256(11) Uani 1 1 d .
Er1 Er 0.22121(3) 0.33466(2) 1.08910(2) 0.01608(13) Uani 1 1 d .
Cu1 Cu 0.0000 0.5000 1.0000 0.0239(5) Uani 1 2 d S
Cu2 Cu 0.69750(10) 0.64637(8) 1.13580(8) 0.0339(5) Uani 1 1 d .
Cu3 Cu -0.12681(11) 0.20229(8) 1.29505(7) 0.0340(5) Uani 1 1 d .
K1 K 0.0000 0.0000 1.0000 0.0296(11) Uani 1 2 d S
Si1 Si 0.02510(19) 0.21462(13) 1.04981(14) 0.0104(7) Uani 1 1 d .
Si2 Si 0.40335(19) 0.44817(14) 1.18592(14) 0.0131(7) Uani 1 1 d .
O40 O 0.2553(6) 0.6139(4) 1.0755(4) 0.032(2) Uani 1 1 d .
O41 O 0.1062(5) 0.4658(4) 1.1853(4) 0.029(2) Uani 1 1 d .
O42 O 0.3257(6) 0.6099(4) 1.3043(4) 0.042(3) Uani 1 1 d .
O43 O 0.2551(6) 0.3068(4) 1.2834(4) 0.033(3) Uani 1 1 d .
O44 O 0.4704(7) 0.4499(5) 1.4056(4) 0.053(3) Uani 1 1 d .
O45 O 0.5679(6) 0.2832(4) 1.2874(5) 0.049(3) Uani 1 1 d U
O46 O 0.6052(6) 0.5822(4) 1.3103(4) 0.038(3) Uani 1 1 d .
O47 O 0.6989(5) 0.4155(4) 1.1905(4) 0.034(2) Uani 1 1 d .
O48 O 0.5338(5) 0.5925(3) 1.0805(4) 0.021(2) Uani 1 1 d U
O49 O 0.5046(5) 0.2899(4) 1.0847(4) 0.030(2) Uani 1 1 d .
O50 O 0.3427(5) 0.4671(3) 0.9750(3) 0.020(2) Uani 1 1 d .
O51 O 0.3539(5) 0.3071(3) 1.0929(4) 0.023(2) Uani 1 1 d .
O52 O 0.4278(5) 0.3856(3) 1.0428(3) 0.019(2) Uani 1 1 d .
O53 O 0.5478(5) 0.5777(4) 1.1949(4) 0.028(2) Uani 1 1 d .
O54 O 0.3636(6) 0.3897(4) 1.3286(4) 0.034(3) Uani 1 1 d .
O55 O 0.6288(5) 0.4930(4) 1.2477(4) 0.033(2) Uani 1 1 d .
O56 O 0.2074(5) 0.4197(3) 1.1290(4) 0.024(2) Uani 1 1 d .
O57 O 0.5159(5) 0.3769(4) 1.3314(4) 0.032(2) Uani 1 1 d .
O58 O 0.3752(5) 0.4994(4) 1.3103(4) 0.029(2) Uani 1 1 d .
O59 O 0.5784(5) 0.3880(4) 1.2441(4) 0.033(2) Uani 1 1 d .
O60 O 0.4449(5) 0.5679(4) 1.2573(4) 0.025(2) Uani 1 1 d .
O61 O 0.4737(5) 0.3218(3) 1.1864(4) 0.022(2) Uani 1 1 d .
O62 O 0.3086(5) 0.5991(4) 1.1913(4) 0.025(2) Uani 1 1 d .
O63 O 0.5452(5) 0.3925(3) 1.1352(3) 0.021(2) Uani 1 1 d .
O64 O 0.4086(5) 0.3075(4) 1.2720(4) 0.031(2) Uani 1 1 d .
O65 O 0.4040(5) 0.5730(3) 1.1279(4) 0.021(2) Uani 1 1 d .
O66 O 0.5208(5) 0.4832(4) 1.3093(4) 0.029(2) Uani 1 1 d .
O67 O 0.2371(5) 0.5276(4) 1.2437(3) 0.022(2) Uani 1 1 d .
O68 O 0.2510(5) 0.4173(3) 1.2412(4) 0.025(2) Uani 1 1 d .
O69 O 0.2703(4) 0.3986(3) 1.0321(3) 0.0165(19) Uani 1 1 d .
O70 O 0.2885(5) 0.3325(3) 1.1830(4) 0.022(2) Uani 1 1 d .
O71 O 0.5957(4) 0.4966(3) 1.1383(3) 0.017(2) Uani 1 1 d .
O72 O 0.3022(4) 0.5049(3) 1.0708(3) 0.0137(18) Uani 1 1 d .
O73 O 0.4507(5) 0.4942(3) 1.0711(3) 0.0154(19) Uani 1 1 d .
O74 O 0.2008(5) 0.5309(3) 1.1336(3) 0.019(2) Uani 1 1 d .
O75 O 0.3349(5) 0.4928(3) 1.1870(3) 0.0138(18) Uani 1 1 d .
O76 O 0.4129(5) 0.4077(3) 1.2406(3) 0.022(2) Uani 1 1 d .
O77 O 0.4859(5) 0.4809(3) 1.1903(3) 0.019(2) Uani 1 1 d .
O78 O 0.3859(5) 0.4143(3) 1.1289(3) 0.0156(19) Uani 1 1 d .
O1 O 0.2190(5) 0.0655(3) 1.0137(4) 0.028(2) Uani 1 1 d .
O2 O 0.2750(5) 0.1827(4) 1.2101(4) 0.024(2) Uani 1 1 d .
O3 O 0.0363(5) 0.0296(4) 1.1657(4) 0.030(2) Uani 1 1 d .
O4 O 0.0875(5) 0.3269(4) 1.2359(4) 0.033(2) Uani 1 1 d .
O5 O -0.1466(5) 0.1734(4) 1.1937(4) 0.026(2) Uani 1 1 d .
O6 O -0.1777(5) 0.3641(4) 1.0715(4) 0.025(2) Uani 1 1 d .
O7 O -0.1993(5) 0.0676(4) 1.0170(4) 0.030(2) Uani 1 1 d .
O8 O -0.2267(5) 0.2607(4) 0.8971(4) 0.029(2) Uani 1 1 d .
O9 O -0.0166(6) 0.1013(4) 0.8660(4) 0.033(2) Uani 1 1 d .
O10 O -0.0141(5) 0.3969(4) 0.9393(4) 0.027(2) Uani 1 1 d .
O11 O 0.1894(5) 0.2335(3) 0.9066(4) 0.023(2) Uani 1 1 d .
O12 O 0.1068(4) 0.3671(3) 1.0247(3) 0.0149(19) Uani 1 1 d .
O13 O 0.2158(5) 0.2860(3) 1.0063(3) 0.019(2) Uani 1 1 d .
O14 O 0.2287(5) 0.1320(3) 1.1046(3) 0.019(2) Uani 1 1 d U
O15 O 0.1411(5) 0.1167(4) 1.1754(4) 0.024(2) Uani 1 1 d .
O16 O 0.1108(5) 0.0596(3) 1.0811(4) 0.024(2) Uani 1 1 d .
O17 O 0.2181(5) 0.2433(3) 1.1145(3) 0.018(2) Uani 1 1 d .
O18 O -0.0906(5) 0.0925(3) 0.9559(3) 0.020(2) Uani 1 1 d .
O19 O -0.0214(5) 0.2424(3) 1.1989(3) 0.022(2) Uani 1 1 d .
O20 O -0.0383(5) 0.0850(3) 1.0659(3) 0.019(2) Uani 1 1 d U
O21 O -0.0423(5) 0.3428(3) 1.0330(3) 0.017(2) Uani 1 1 d .
O22 O -0.0129(5) 0.1405(3) 1.1592(3) 0.019(2) Uani 1 1 d .
O23 O 0.1763(5) 0.1762(3) 1.0018(3) 0.0158(19) Uani 1 1 d .
O24 O -0.1499(5) 0.2612(3) 1.1197(3) 0.018(2) Uani 1 1 d .
O25 O -0.0704(5) 0.2878(3) 0.9395(3) 0.019(2) Uani 1 1 d .
O26 O 0.0789(5) 0.3054(3) 0.9304(3) 0.019(2) Uani 1 1 d .
O27 O 0.1160(5) 0.3230(3) 1.1314(3) 0.018(2) Uani 1 1 d .
O28 O 0.0494(5) 0.1952(3) 0.9224(3) 0.0171(19) Uani 1 1 d .
O29 O -0.1374(5) 0.1607(3) 1.0804(3) 0.021(2) Uani 1 1 d .
O30 O -0.1087(5) 0.1844(3) 0.8955(4) 0.023(2) Uani 1 1 d .
O31 O -0.1925(5) 0.1699(3) 0.9691(4) 0.022(2) Uani 1 1 d .
O32 O 0.1228(5) 0.2277(3) 1.1848(3) 0.0148(19) Uani 1 1 d U
O33 O 0.0639(5) 0.1028(3) 0.9802(3) 0.019(2) Uani 1 1 d .
O34 O -0.1552(5) 0.2697(3) 1.0122(3) 0.0167(19) Uani 1 1 d .
O35 O -0.0367(5) 0.3361(3) 1.1416(4) 0.022(2) Uani 1 1 d .
O36 O 0.0854(4) 0.1671(3) 1.0815(3) 0.0116(18) Uani 1 1 d U
O37 O -0.0139(5) 0.2440(3) 1.0956(3) 0.0145(19) Uani 1 1 d U
O38 O -0.0447(4) 0.1852(3) 1.0025(3) 0.0121(18) Uani 1 1 d U
O39 O 0.0692(4) 0.2585(3) 1.0195(3) 0.0116(18) Uani 1 1 d .
N1 N -0.1162(6) 0.5110(4) 0.9875(4) 0.022(3) Uani 1 1 d .
H1C H -0.1270 0.5471 0.9902 0.026 Uiso 1 1 calc R
H1D H -0.1407 0.4992 0.9533 0.026 Uiso 1 1 calc R
N2 N -0.0063(6) 0.4628(4) 1.0712(4) 0.022(3) Uani 1 1 d .
H2C H -0.0061 0.4259 1.0675 0.027 Uiso 1 1 calc R
H2D H 0.0344 0.4728 1.0992 0.027 Uiso 1 1 calc R
N3 N 0.7170(7) 0.5961(5) 1.2023(5) 0.037(3) Uani 1 1 d .
H3C H 0.7230 0.6162 1.2336 0.045 Uiso 1 1 calc R
H3D H 0.6756 0.5734 1.1998 0.045 Uiso 1 1 calc R
N4 N 0.7733(7) 0.5961(6) 1.1106(5) 0.045(4) Uani 1 1 d .
H4C H 0.7538 0.5864 1.0748 0.054 Uiso 1 1 calc R
H4D H 0.8193 0.6136 1.1132 0.054 Uiso 1 1 calc R
N5 N 0.6601(7) 0.6841(5) 1.0628(5) 0.041(3) Uani 1 1 d .
H5C H 0.7013 0.6978 1.0514 0.050 Uiso 1 1 calc R
H5D H 0.6348 0.6599 1.0371 0.050 Uiso 1 1 calc R
N6 N 0.6253(7) 0.6986(5) 1.1618(6) 0.042(4) Uani 1 1 d .
H6C H 0.5869 0.6792 1.1717 0.050 Uiso 1 1 calc R
H6D H 0.6524 0.7168 1.1921 0.050 Uiso 1 1 calc R
N7 N -0.0111(7) 0.1956(5) 1.3102(4) 0.031(3) Uani 1 1 d .
H7C H 0.0060 0.2125 1.2829 0.037 Uiso 1 1 calc R
H7D H 0.0110 0.2126 1.3425 0.037 Uiso 1 1 calc R
N8 N -0.1188(8) 0.1236(5) 1.3190(6) 0.054(4) Uani 1 1 d .
H8C H -0.1073 0.1213 1.3563 0.065 Uiso 1 1 calc R
H8D H -0.1645 0.1060 1.3051 0.065 Uiso 1 1 calc R
N9 N -0.2434(8) 0.2105(6) 1.2785(6) 0.051(4) Uani 1 1 d .
H9C H -0.2662 0.1868 1.2514 0.061 Uiso 1 1 calc R
H9D H -0.2605 0.2026 1.3091 0.061 Uiso 1 1 calc R
N10 N -0.1298(9) 0.2819(5) 1.2736(6) 0.053(4) Uani 1 1 d .
H10C H -0.1136 0.3029 1.3042 0.064 Uiso 1 1 calc R
H10D H -0.0972 0.2878 1.2511 0.064 Uiso 1 1 calc R
N11 N -0.4250(6) 0.4338(5) 1.0312(4) 0.024(3) Uani 1 1 d .
H11C H -0.4726 0.4233 1.0174 0.029 Uiso 1 1 calc R
H11D H -0.4160 0.4656 1.0469 0.029 Uiso 1 1 calc R
N12 N -0.3228(9) 0.3113(6) 0.9906(7) 0.075(5) Uani 1 1 d .
H12C H -0.2752 0.3230 1.0017 0.090 Uiso 1 1 calc R
H12D H -0.3321 0.2798 0.9744 0.090 Uiso 1 1 calc R
N13 N -0.3245(10) 0.1062(9) 0.9106(8) 0.099(7) Uani 1 1 d .
H13C H -0.3288 0.0860 0.9383 0.118 Uiso 1 1 calc R
H13D H -0.3383 0.1404 0.9093 0.118 Uiso 1 1 calc R
N14 N -0.2430(9) -0.0053(7) 0.8419(8) 0.092(6) Uani 1 1 d D
H14C H -0.2371 0.0139 0.8140 0.111 Uiso 1 1 calc R
H14D H -0.2295 -0.0395 0.8447 0.111 Uiso 1 1 calc R
C1 C -0.1436(8) 0.4795(6) 1.0297(6) 0.030(4) Uani 1 1 d .
H1A H -0.1535 0.4415 1.0178 0.036 Uiso 1 1 calc R
H1B H -0.1921 0.4953 1.0352 0.036 Uiso 1 1 calc R
C2 C -0.0819(8) 0.4820(6) 1.0818(6) 0.030(4) Uani 1 1 d .
H2A H -0.0962 0.4588 1.1097 0.036 Uiso 1 1 calc R
H2B H -0.0764 0.5196 1.0957 0.036 Uiso 1 1 calc R
C3 C 0.7881(9) 0.5634(7) 1.2043(7) 0.045(4) Uani 1 1 d .
H3A H 0.7889 0.5308 1.2272 0.054 Uiso 1 1 calc R
H3B H 0.8348 0.5852 1.2198 0.054 Uiso 1 1 calc R
C4 C 0.7856(11) 0.5473(7) 1.1453(7) 0.050(5) Uani 1 1 d .
H4A H 0.8346 0.5297 1.1435 0.060 Uiso 1 1 calc R
H4B H 0.7432 0.5212 1.1321 0.060 Uiso 1 1 calc R
C5 C 0.6067(14) 0.7292(8) 1.0691(10) 0.090(8) Uani 1 1 d .
H5A H 0.6281 0.7635 1.0589 0.108 Uiso 1 1 calc R
H5B H 0.5567 0.7231 1.0426 0.108 Uiso 1 1 calc R
C6 C 0.5923(16) 0.7360(11) 1.1214(8) 0.108(10) Uani 1 1 d .
H6A H 0.6104 0.7725 1.1347 0.129 Uiso 1 1 calc R
H6B H 0.5358 0.7352 1.1172 0.129 Uiso 1 1 calc R
C7 C 0.0137(9) 0.1364(7) 1.3135(7) 0.042(4) Uani 1 1 d .
H7A H 0.0489 0.1303 1.2892 0.051 Uiso 1 1 calc R
H7B H 0.0422 0.1279 1.3513 0.051 Uiso 1 1 calc R
C8 C -0.0550(11) 0.0989(7) 1.2970(9) 0.060(5) Uani 1 1 d .
H8A H -0.0712 0.0958 1.2568 0.073 Uiso 1 1 calc R
H8B H -0.0420 0.0624 1.3126 0.073 Uiso 1 1 calc R
C9 C -0.2645(14) 0.2664(11) 1.2610(12) 0.110(10) Uani 1 1 d .
H9A H -0.3095 0.2654 1.2293 0.132 Uiso 1 1 calc R
H9B H -0.2804 0.2856 1.2909 0.132 Uiso 1 1 calc R
C10 C -0.2053(14) 0.2964(10) 1.2465(12) 0.101(9) Uani 1 1 d .
H10A H -0.2107 0.2924 1.2068 0.121 Uiso 1 1 calc R
H10B H -0.2129 0.3351 1.2538 0.121 Uiso 1 1 calc R
C11 C -0.3594(9) 0.3975(7) 1.0278(8) 0.051(5) Uani 1 1 d .
H11A H -0.3285 0.3898 1.0651 0.061 Uiso 1 1 calc R
H11B H -0.3258 0.4164 1.0079 0.061 Uiso 1 1 calc R
C12 C -0.3864(10) 0.3444(7) 0.9992(10) 0.073(7) Uani 1 1 d .
H12A H -0.4153 0.3237 1.0212 0.087 Uiso 1 1 calc R
H12B H -0.4219 0.3522 0.9634 0.087 Uiso 1 1 calc R
C13 C -0.2942(15) 0.0829(9) 0.8665(10) 0.089(7) Uani 1 1 d U
H13A H -0.2465 0.1015 0.8633 0.107 Uiso 1 1 calc R
H13B H -0.3327 0.0849 0.8311 0.107 Uiso 1 1 calc R
C14 C -0.2773(19) 0.0211(13) 0.8862(12) 0.155(13) Uiso 1 1 d D
H14A H -0.2402 0.0195 0.9222 0.186 Uiso 1 1 calc R
H14B H -0.3254 0.0026 0.8887 0.186 Uiso 1 1 calc R
O1W O 0.8151(6) 0.7008(4) 1.1868(4) 0.039(3) Uani 1 1 d .
O2W O -0.1559(10) 0.0687(7) 0.7937(8) 0.119(6) Uani 1 1 d .
O3W O 0.1429(13) 0.1339(9) 0.8415(8) 0.050(6) Uani 0.50 1 d P
O4W O -0.3035(11) 0.2087(10) 1.0491(11) 0.061(7) Uani 0.50 1 d P
O5W O 0.4123(13) 0.2101(9) 1.1820(10) 0.047(6) Uani 0.50 1 d PU
O6W O -0.1173(14) 0.4095(10) 1.2013(10) 0.058(7) Uani 0.50 1 d PU
O7W O -0.3843(18) 0.2262(13) 0.9142(13) 0.096(10) Uani 0.50 1 d PU
O8W O 0.2885(19) 0.1299(13) 0.9143(13) 0.099(10) Uani 0.50 1 d PU
O9W O 0.2543(18) 0.5855(10) 1.3843(11) 0.082(10) Uani 0.50 1 d P
O10W O 0.0600(16) 0.0442(11) 0.7849(11) 0.072(8) Uani 0.50 1 d PU
O11W O 0.533(2) 0.1885(14) 1.2052(15) 0.116(12) Uani 0.50 1 d PU
O12W O 0.3594(15) 0.1915(11) 1.0581(11) 0.071(8) Uani 0.50 1 d PU
O13W O 0.396(2) 0.1910(16) 1.1377(18) 0.131(14) Uani 0.50 1 d PU
O14W O 0.5540(19) 0.1872(13) 1.3406(15) 0.107(11) Uani 0.50 1 d PU
O15W O 0.220(3) 0.030(2) 0.902(2) 0.069(15) Uani 0.25 1 d PU
O16W O 0.145(3) 0.021(2) 0.879(2) 0.069(15) Uani 0.25 1 d PU

loop_
_atom_site_aniso_label
_atom_site_aniso_U_11
_atom_site_aniso_U_22
_atom_site_aniso_U_33
_atom_site_aniso_U_23
_atom_site_aniso_U_13
_atom_site_aniso_U_12
W1 0.0233(3) 0.0117(3) 0.0213(3) 0.0015(2) 0.0075(2) 0.0033(2)
W2 0.0194(3) 0.0169(3) 0.0138(3) 0.0046(2) 0.0003(2) -0.0019(2)
W3 0.0239(3) 0.0116(3) 0.0188(3) 0.0052(2) 0.0046(2) -0.0003(2)
W4 0.0209(3) 0.0185(3) 0.0128(3) -0.0034(2) 0.0052(2) -0.0062(2)
W5 0.0214(3) 0.0160(3) 0.0133(3) -0.0003(2) 0.0077(2) -0.0039(2)
W6 0.0194(3) 0.0115(3) 0.0177(3) -0.0005(2) 0.0067(2) 0.0011(2)
W7 0.0203(3) 0.0132(3) 0.0169(3) -0.0024(2) 0.0038(2) -0.0047(2)
W8 0.0192(3) 0.0173(3) 0.0142(3) 0.0009(2) 0.0000(2) -0.0006(2)
W9 0.0246(3) 0.0158(3) 0.0135(3) -0.0050(2) 0.0046(2) -0.0030(2)
W10 0.0210(3) 0.0106(3) 0.0141(3) 0.0033(2) 0.0046(2) -0.0008(2)
W11 0.0214(3) 0.0141(3) 0.0133(3) -0.0004(2) 0.0079(2) -0.0015(2)
W12 0.0199(3) 0.0132(3) 0.0217(3) -0.0030(2) 0.0070(2) -0.0003(2)
W13 0.0183(3) 0.0207(3) 0.0170(3) -0.0048(2) 0.0065(2) -0.0040(2)
W14 0.0261(3) 0.0296(3) 0.0231(3) -0.0138(3) 0.0085(3) -0.0059(3)
W15 0.0264(3) 0.0272(3) 0.0166(3) 0.0058(2) 0.0046(2) -0.0065(2)
W16 0.0291(3) 0.0463(4) 0.0130(3) 0.0008(3) 0.0020(3) -0.0089(3)
W17 0.0266(3) 0.0318(3) 0.0212(3) 0.0127(3) 0.0018(3) 0.0026(3)
W18 0.0215(3) 0.0344(3) 0.0181(3) -0.0078(3) 0.0017(2) -0.0107(3)
W19 0.0150(3) 0.0255(3) 0.0212(3) 0.0012(2) -0.0005(2) -0.0016(2)
W20 0.0165(3) 0.0154(3) 0.0177(3) -0.0018(2) 0.0034(2) -0.0057(2)
W21 0.0184(3) 0.0127(3) 0.0208(3) 0.0013(2) 0.0054(2) 0.0007(2)
W22 0.0149(3) 0.0110(3) 0.0117(3) -0.0003(2) 0.0031(2) -0.0024(2)
Er1 0.0203(3) 0.0127(3) 0.0158(3) -0.0001(2) 0.0053(3) -0.0036(2)
Cu1 0.0215(13) 0.0223(13) 0.0264(14) 0.0052(11) 0.0029(11) 0.0010(10)
Cu2 0.0318(10) 0.0376(11) 0.0357(12) -0.0138(9) 0.0148(9) -0.0069(9)
Cu3 0.0414(11) 0.0378(11) 0.0247(11) 0.0014(8) 0.0113(9) -0.0070(9)
K1 0.038(3) 0.013(2) 0.037(3) -0.0016(19) 0.008(2) -0.0005(19)
Si1 0.0158(18) 0.0074(17) 0.0086(18) 0.0011(14) 0.0040(14) 0.0016(14)
Si2 0.0141(18) 0.0152(18) 0.0091(19) -0.0028(14) 0.0012(14) -0.0041(14)
O40 0.041(6) 0.019(5) 0.041(7) 0.002(5) 0.019(5) 0.004(5)
O41 0.022(5) 0.028(6) 0.032(6) 0.001(5) 0.001(4) 0.006(4)
O42 0.046(7) 0.045(7) 0.038(7) -0.030(5) 0.018(5) -0.016(5)
O43 0.040(6) 0.030(6) 0.030(6) 0.019(5) 0.007(5) -0.007(5)
O44 0.063(8) 0.077(9) 0.019(6) -0.007(6) 0.010(6) -0.012(7)
O45 0.052(6) 0.045(6) 0.048(6) 0.033(5) 0.007(5) 0.011(5)
O46 0.033(6) 0.048(7) 0.039(7) -0.018(5) 0.018(5) -0.013(5)
O47 0.019(5) 0.036(6) 0.047(7) 0.009(5) 0.007(5) 0.007(4)
O48 0.021(2) 0.021(2) 0.022(2) 0.0000(10) 0.0051(11) -0.0007(10)
O49 0.033(6) 0.022(5) 0.037(6) -0.005(5) 0.014(5) 0.007(4)
O50 0.018(5) 0.022(5) 0.021(5) 0.002(4) 0.008(4) -0.007(4)
O51 0.027(5) 0.013(5) 0.032(6) 0.006(4) 0.012(4) -0.003(4)
O52 0.029(5) 0.016(5) 0.017(5) 0.004(4) 0.015(4) 0.003(4)
O53 0.035(6) 0.028(5) 0.018(5) -0.008(4) 0.000(4) -0.004(4)
O54 0.043(6) 0.046(6) 0.014(5) 0.001(5) 0.010(5) -0.017(5)
O55 0.024(5) 0.048(7) 0.026(6) 0.003(5) 0.004(4) -0.010(5)
O56 0.031(5) 0.016(5) 0.024(6) -0.001(4) 0.007(4) -0.007(4)
O57 0.034(6) 0.046(6) 0.014(5) 0.006(5) 0.002(4) -0.001(5)
O58 0.035(6) 0.036(6) 0.017(5) -0.010(4) 0.009(4) -0.005(5)
O59 0.019(5) 0.037(6) 0.037(6) 0.020(5) -0.005(5) 0.004(4)
O60 0.030(5) 0.029(5) 0.017(5) -0.009(4) 0.005(4) -0.008(4)
O61 0.021(5) 0.016(5) 0.030(6) 0.004(4) 0.009(4) -0.002(4)
O62 0.021(5) 0.027(5) 0.028(6) -0.007(4) 0.008(4) -0.009(4)
O63 0.019(5) 0.024(5) 0.019(5) 0.002(4) 0.002(4) 0.002(4)
O64 0.028(6) 0.038(6) 0.024(6) 0.020(5) 0.002(4) -0.002(5)
O65 0.023(5) 0.020(5) 0.021(5) -0.004(4) 0.006(4) -0.001(4)
O66 0.036(6) 0.035(6) 0.013(5) 0.001(4) 0.001(4) -0.009(5)
O67 0.026(5) 0.033(5) 0.011(5) -0.010(4) 0.011(4) -0.004(4)
O68 0.036(6) 0.021(5) 0.023(5) 0.004(4) 0.015(4) -0.003(4)
O69 0.012(4) 0.016(5) 0.020(5) 0.000(4) 0.000(4) -0.005(4)
O70 0.025(5) 0.017(5) 0.021(5) 0.002(4) -0.002(4) -0.001(4)
O71 0.009(4) 0.023(5) 0.017(5) -0.001(4) 0.001(4) -0.004(4)
O72 0.012(4) 0.012(4) 0.017(5) 0.000(4) 0.002(4) 0.000(3)
O73 0.016(5) 0.008(4) 0.021(5) -0.006(4) 0.004(4) -0.001(4)
O74 0.025(5) 0.011(5) 0.020(5) -0.001(4) 0.005(4) 0.002(4)
O75 0.017(5) 0.016(5) 0.008(5) -0.004(4) 0.002(4) -0.002(4)
O76 0.019(5) 0.025(5) 0.018(5) 0.007(4) -0.001(4) -0.001(4)
O77 0.019(5) 0.018(5) 0.021(5) -0.002(4) 0.006(4) -0.007(4)
O78 0.014(4) 0.012(4) 0.023(5) -0.004(4) 0.008(4) 0.000(4)
O1 0.024(5) 0.012(5) 0.048(7) -0.003(4) 0.010(5) 0.008(4)
O2 0.021(5) 0.023(5) 0.022(5) 0.003(4) -0.006(4) -0.002(4)
O3 0.033(6) 0.021(5) 0.035(6) 0.008(4) 0.008(5) -0.004(4)
O4 0.034(6) 0.035(6) 0.026(6) -0.012(5) 0.001(5) -0.004(5)
O5 0.028(5) 0.027(5) 0.024(6) 0.000(4) 0.010(4) -0.002(4)
O6 0.025(5) 0.022(5) 0.027(6) 0.001(4) 0.006(4) 0.004(4)
O7 0.029(5) 0.021(5) 0.036(6) 0.001(4) 0.002(5) -0.011(4)
O8 0.021(5) 0.040(6) 0.019(5) 0.002(5) -0.012(4) 0.001(4)
O9 0.040(6) 0.035(6) 0.026(6) -0.016(5) 0.012(5) -0.012(5)
O10 0.030(6) 0.022(5) 0.031(6) 0.011(4) 0.013(5) -0.001(4)
O11 0.033(5) 0.023(5) 0.020(5) -0.008(4) 0.018(4) -0.005(4)
O12 0.015(4) 0.015(5) 0.014(5) -0.004(4) 0.002(4) 0.002(4)
O13 0.018(5) 0.016(5) 0.024(5) 0.004(4) 0.008(4) 0.001(4)
O14 0.022(4) 0.013(4) 0.019(5) 0.009(4) -0.003(4) 0.006(4)
O15 0.019(5) 0.027(5) 0.021(5) 0.006(4) -0.003(4) 0.003(4)
O16 0.026(5) 0.014(5) 0.032(6) 0.001(4) 0.007(4) 0.002(4)
O17 0.027(5) 0.011(5) 0.015(5) -0.002(4) 0.005(4) -0.002(4)
O18 0.025(5) 0.017(5) 0.016(5) -0.006(4) 0.004(4) -0.005(4)
O19 0.029(5) 0.025(5) 0.009(5) 0.006(4) 0.000(4) -0.002(4)
O20 0.020(2) 0.019(2) 0.019(2) 0.0004(10) 0.0048(11) 0.0000(10)
O21 0.023(5) 0.008(4) 0.021(5) -0.003(4) 0.007(4) -0.002(4)
O22 0.028(5) 0.021(5) 0.010(5) 0.004(4) 0.005(4) -0.004(4)
O23 0.022(5) 0.010(4) 0.016(5) -0.001(4) 0.007(4) -0.008(4)
O24 0.016(5) 0.015(5) 0.024(5) -0.004(4) 0.008(4) -0.003(4)
O25 0.028(5) 0.015(5) 0.015(5) -0.002(4) 0.008(4) 0.000(4)
O26 0.022(5) 0.024(5) 0.013(5) 0.005(4) 0.009(4) 0.003(4)
O27 0.023(5) 0.019(5) 0.011(5) -0.004(4) 0.003(4) -0.011(4)
O28 0.024(5) 0.013(4) 0.013(5) -0.008(4) 0.002(4) -0.001(4)
O29 0.029(5) 0.019(5) 0.018(5) -0.013(4) 0.011(4) -0.008(4)
O30 0.035(6) 0.016(5) 0.016(5) 0.001(4) 0.005(4) 0.008(4)
O31 0.013(5) 0.025(5) 0.029(6) -0.004(4) 0.005(4) -0.001(4)
O32 0.021(4) 0.013(4) 0.008(4) -0.005(3) -0.003(3) -0.007(3)
O33 0.028(5) 0.010(4) 0.017(5) -0.006(4) 0.000(4) -0.007(4)
O34 0.018(5) 0.020(5) 0.012(5) -0.002(4) 0.003(4) -0.006(4)
O35 0.024(5) 0.022(5) 0.021(5) -0.003(4) 0.005(4) -0.011(4)
O36 0.012(2) 0.012(2) 0.011(2) 0.0005(10) 0.0025(11) -0.0001(10)
O37 0.015(2) 0.014(2) 0.015(2) -0.0005(10) 0.0041(11) 0.0007(10)
O38 0.012(2) 0.012(2) 0.012(2) -0.0005(10) 0.0020(11) -0.0003(10)
O39 0.018(4) 0.003(4) 0.014(5) 0.002(3) 0.004(4) -0.001(3)
N1 0.019(6) 0.014(6) 0.027(7) 0.002(5) -0.005(5) 0.002(5)
N2 0.013(6) 0.024(6) 0.024(7) 0.002(5) -0.006(5) 0.003(5)
N3 0.046(8) 0.041(8) 0.031(8) -0.017(6) 0.022(6) -0.021(7)
N4 0.020(7) 0.078(11) 0.038(9) -0.027(8) 0.008(6) 0.004(7)
N5 0.035(8) 0.044(8) 0.049(9) -0.006(7) 0.017(7) 0.005(6)
N6 0.042(8) 0.048(9) 0.043(9) -0.018(7) 0.023(7) -0.004(7)
N7 0.045(8) 0.040(8) 0.006(6) 0.002(5) 0.001(5) -0.014(6)
N8 0.035(8) 0.059(10) 0.062(10) 0.051(8) -0.004(7) -0.008(7)
N9 0.052(9) 0.062(10) 0.042(9) 0.001(8) 0.019(7) 0.009(8)
N10 0.083(12) 0.027(8) 0.052(10) -0.020(7) 0.021(9) -0.003(8)
N11 0.023(6) 0.033(7) 0.013(6) -0.009(5) -0.004(5) -0.009(5)
N12 0.049(10) 0.036(9) 0.138(17) -0.004(10) 0.020(10) 0.004(8)
N13 0.068(13) 0.128(18) 0.095(16) 0.010(14) 0.011(11) 0.025(12)
N14 0.076(13) 0.061(12) 0.123(17) 0.012(11) -0.007(12) 0.040(10)
C1 0.028(8) 0.018(8) 0.039(10) 0.007(7) -0.003(7) -0.002(6)
C2 0.033(9) 0.022(8) 0.041(10) 0.007(7) 0.020(8) 0.008(7)
C3 0.034(9) 0.055(11) 0.049(12) 0.012(9) 0.013(8) 0.011(8)
C4 0.058(12) 0.045(11) 0.046(12) -0.015(9) 0.012(9) 0.013(9)
C5 0.108(19) 0.060(14) 0.11(2) 0.009(14) 0.047(16) 0.052(14)
C6 0.15(2) 0.14(2) 0.044(14) 0.031(14) 0.042(15) 0.11(2)
C7 0.047(10) 0.052(11) 0.031(10) -0.003(8) 0.016(8) -0.007(9)
C8 0.065(13) 0.032(10) 0.084(15) 0.017(10) 0.018(11) -0.013(10)
C9 0.064(16) 0.11(2) 0.17(3) 0.06(2) 0.065(18) 0.028(15)
C10 0.080(18) 0.071(17) 0.14(2) 0.040(16) 0.004(17) 0.010(14)
C11 0.028(9) 0.056(12) 0.065(13) -0.004(10) 0.001(9) 0.010(8)
C12 0.037(11) 0.044(12) 0.14(2) -0.035(13) 0.028(12) -0.003(9)
C13 0.093(11) 0.084(10) 0.079(10) -0.007(8) -0.002(8) 0.017(8)
O1W 0.038(6) 0.031(6) 0.051(7) 0.003(5) 0.018(5) 0.000(5)
O2W 0.112(14) 0.115(14) 0.115(15) 0.010(12) -0.002(11) -0.030(11)
O3W 0.081(17) 0.050(14) 0.034(14) -0.014(11) 0.043(13) -0.024(13)
O4W 0.008(11) 0.076(18) 0.10(2) 0.029(15) 0.018(12) 0.006(11)
O5W 0.052(9) 0.048(9) 0.047(10) 0.003(8) 0.024(8) -0.025(8)
O6W 0.072(10) 0.059(10) 0.047(10) 0.009(8) 0.022(8) 0.012(8)
O7W 0.089(12) 0.102(13) 0.091(13) -0.023(9) 0.010(9) 0.000(9)
O8W 0.106(13) 0.095(13) 0.106(13) 0.005(9) 0.045(9) 0.006(9)
O9W 0.14(3) 0.060(17) 0.08(2) 0.038(15) 0.083(19) 0.040(17)
O10W 0.078(11) 0.084(11) 0.067(11) 0.004(8) 0.043(9) -0.002(8)
O11W 0.114(14) 0.106(14) 0.127(15) 0.001(9) 0.028(10) -0.002(9)
O12W 0.081(11) 0.073(11) 0.071(11) -0.009(8) 0.042(9) -0.017(8)
O13W 0.130(16) 0.125(16) 0.140(16) 0.008(10) 0.035(10) -0.010(10)
O14W 0.106(13) 0.098(13) 0.130(14) 0.023(9) 0.051(10) 0.011(9)
O15W 0.064(17) 0.073(17) 0.069(17) -0.012(10) 0.015(10) 0.001(10)
O16W 0.068(17) 0.069(17) 0.071(17) 0.002(10) 0.018(10) 0.003(10)

loop_
_atom_type_symbol
_atom_type_description
_atom_type_scat_dispersion_real
_atom_type_scat_dispersion_imag
_atom_type_scat_source
C C 0.0033 0.0016 'International Tables Vol C Tables 4.2.6.8 and 6.1.1.4'
H H 0.0000 0.0000 'International Tables Vol C Tables 4.2.6.8 and 6.1.1.4'
N N 0.0061 0.0033 'International Tables Vol C Tables 4.2.6.8 and 6.1.1.4'
O O 0.0106 0.0060 'International Tables Vol C Tables 4.2.6.8 and 6.1.1.4'
Si Si 0.0817 0.0704 'International Tables Vol C Tables 4.2.6.8 and 6.1.1.4'
Cu Cu 0.3201 1.2651 'International Tables Vol C Tables 4.2.6.8 and 6.1.1.4'
Er Er -0.2586 4.9576 'International Tables Vol C Tables 4.2.6.8 and 6.1.1.4'
W W -0.8490 6.8722 'International Tables Vol C Tables 4.2.6.8 and 6.1.1.4'
K K 0.2009 0.2494 'International Tables Vol C Tables 4.2.6.8 and 6.1.1.4'

loop_
_geom_angle_atom_site_label_1
_geom_angle_atom_site_label_2
_geom_angle_atom_site_label_3
_geom_angle
_geom_angle_site_symmetry_1
_geom_angle_site_symmetry_3
O1 W1 O14 98.9(4) . .
O1 W1 O23 100.7(4) . .
O14 W1 O23 91.7(3) . .
O1 W1 O33 100.4(4) . .
O14 W1 O33 160.6(3) . .
O23 W1 O33 86.6(3) . .
O1 W1 O16 100.3(4) . .
O14 W1 O16 88.1(4) . .
O23 W1 O16 158.8(3) . .
O33 W1 O16 86.6(4) . .
O1 W1 O36 172.7(4) . .
O14 W1 O36 74.9(3) . .
O23 W1 O36 83.6(3) . .
O33 W1 O36 85.7(3) . .
O16 W1 O36 75.8(3) . .
O1 W1 K1 87.1(3) . .
O14 W1 K1 134.1(2) . .
O23 W1 K1 132.1(2) . .
O33 W1 K1 45.7(2) . .
O16 W1 K1 46.2(3) . .
O36 W1 K1 94.41(19) . .
O2 W2 O17 103.8(4) . .
O2 W2 O32 102.3(4) . .
O17 W2 O32 95.2(3) . .
O2 W2 O14 98.2(4) . .
O17 W2 O14 91.3(3) . .
O32 W2 O14 156.4(3) . .
O2 W2 O15 94.7(4) . .
O17 W2 O15 160.5(4) . .
O32 W2 O15 86.8(3) . .
O14 W2 O15 79.8(3) . .
O2 W2 O36 164.3(3) . .
O17 W2 O36 89.1(3) . .
O32 W2 O36 85.1(3) . .
O14 W2 O36 72.3(3) . .
O15 W2 O36 71.7(3) . .
O3 W3 O15 102.0(4) . .
O3 W3 O22 101.5(4) . .
O15 W3 O22 92.2(4) . .
O3 W3 O20 101.1(4) . .
O15 W3 O20 156.8(4) . .
O22 W3 O20 85.6(3) . .
O3 W3 O16 99.9(4) . .
O15 W3 O16 89.0(4) . .
O22 W3 O16 157.8(3) . .
O20 W3 O16 84.6(4) . .
O3 W3 O36 172.3(4) . .
O15 W3 O36 74.1(3) . .
O22 W3 O36 85.3(3) . .
O20 W3 O36 82.7(3) . .
O16 W3 O36 73.7(3) . .
O3 W3 K1 85.5(3) . .
O15 W3 K1 134.7(3) . .
O22 W3 K1 130.4(3) . .
O20 W3 K1 45.2(2) . .
O16 W3 K1 45.9(3) . .
O36 W3 K1 92.73(18) . .
O4 W4 O27 105.0(4) . .
O4 W4 O32 102.7(4) . .
O27 W4 O32 91.8(4) . .
O4 W4 O35 98.6(4) . .
O27 W4 O35 96.1(4) . .
O32 W4 O35 154.5(3) . .
O4 W4 O19 94.2(4) . .
O27 W4 O19 160.7(3) . .
O32 W4 O19 82.7(3) . .
O35 W4 O19 81.8(3) . .
O4 W4 O37 163.4(4) . .
O27 W4 O37 90.1(3) . .
O32 W4 O37 83.2(3) . .
O35 W4 O37 72.6(3) . .
O19 W4 O37 70.9(3) . .
O5 W5 O19 100.3(4) . .
O5 W5 O22 100.8(4) . .
O19 W5 O22 91.3(4) . .
O5 W5 O24 100.0(4) . .
O19 W5 O24 89.3(4) . .
O22 W5 O24 158.7(3) . .
O5 W5 O29 102.3(4) . .
O19 W5 O29 157.4(4) . .
O22 W5 O29 84.9(4) . .
O24 W5 O29 86.4(4) . .
O5 W5 O37 171.4(3) . .
O19 W5 O37 74.0(3) . .
O22 W5 O37 85.9(3) . .
O24 W5 O37 73.8(3) . .
O29 W5 O37 83.5(3) . .
O6 W6 O21 102.3(4) . .
O6 W6 O34 101.5(4) . .
O21 W6 O34 87.3(3) . .
O6 W6 O35 98.5(4) . .
O21 W6 O35 89.5(4) . .
O34 W6 O35 159.9(4) . .
O6 W6 O24 98.7(4) . .
O21 W6 O24 159.0(3) . .
O34 W6 O24 88.1(3) . .
O35 W6 O24 87.8(3) . .
O6 W6 O37 170.9(4) . .
O21 W6 O37 83.5(3) . .
O34 W6 O37 85.6(3) . .
O35 W6 O37 74.3(3) . .
O24 W6 O37 75.8(3) . .
O7 W7 O31 99.1(4) . .
O7 W7 O18 99.4(4) . .
O31 W7 O18 88.6(4) . .
O7 W7 O29 101.3(4) . .
O31 W7 O29 90.1(4) . .
O18 W7 O29 159.2(3) . .
O7 W7 O20 101.6(4) . .
O31 W7 O20 159.4(3) . .
O18 W7 O20 88.1(4) . .
O29 W7 O20 85.9(4) . .
O7 W7 O38 170.5(4) . .
O31 W7 O38 74.0(3) . .
O18 W7 O38 74.4(3) . .
O29 W7 O38 85.3(3) . .
O20 W7 O38 85.5(3) . .
O7 W7 K1 85.2(3) . .
O31 W7 K1 135.5(3) . .
O18 W7 K1 47.3(3) . .
O29 W7 K1 132.8(3) . .
O20 W7 K1 47.3(2) . .
O38 W7 K1 95.29(18) . .
O8 W8 O25 103.3(4) . .
O8 W8 O34 101.9(4) . .
O25 W8 O34 89.4(3) . .
O8 W8 O30 98.9(4) . .
O25 W8 O30 93.9(4) . .
O34 W8 O30 157.5(3) . .
O8 W8 O31 97.9(4) . .
O25 W8 O31 158.7(4) . .
O34 W8 O31 85.3(3) . .
O30 W8 O31 83.6(4) . .
O8 W8 O38 167.7(4) . .
O25 W8 O38 87.6(3) . .
O34 W8 O38 83.5(3) . .
O30 W8 O38 74.4(3) . .
O31 W8 O38 71.3(3) . .
O9 W9 O28 102.4(4) . .
O9 W9 O33 101.4(4) . .
O28 W9 O33 89.3(3) . .
O9 W9 O30 98.6(4) . .
O28 W9 O30 92.2(4) . .
O33 W9 O30 159.1(3) . .
O9 W9 O18 99.6(4) . .
O28 W9 O18 158.0(3) . .
O33 W9 O18 85.1(3) . .
O30 W9 O18 85.7(4) . .
O9 W9 O38 169.3(4) . .
O28 W9 O38 86.3(3) . .
O33 W9 O38 84.7(3) . .
O30 W9 O38 74.6(3) . .
O18 W9 O38 72.0(3) . .
O9 W9 K1 86.1(3) . .
O28 W9 K1 134.7(3) . .
O33 W9 K1 45.6(2) . .
O30 W9 K1 130.9(3) . .
O18 W9 K1 45.6(2) . .
O38 W9 K1 92.24(18) . .
O10 W10 O12 101.7(4) . .
O10 W10 O26 99.1(4) . .
O12 W10 O26 94.9(4) . .
O10 W10 O21 99.4(4) . .
O12 W10 O21 95.3(3) . .
O26 W10 O21 156.6(3) . .
O10 W10 O25 94.0(4) . .
O12 W10 O25 164.2(3) . .
O26 W10 O25 84.4(3) . .
O21 W10 O25 80.2(3) . .
O10 W10 O39 171.3(4) . .
O12 W10 O39 83.6(3) . .
O26 W10 O39 73.5(3) . .
O21 W10 O39 86.7(3) . .
O25 W10 O39 81.0(3) . .
O11 W11 O13 101.9(4) . .
O11 W11 O26 98.4(4) . .
O13 W11 O26 94.5(4) . .
O11 W11 O23 98.8(4) . .
O13 W11 O23 95.5(3) . .
O26 W11 O23 157.8(3) . .
O11 W11 O28 90.8(4) . .
O13 W11 O28 167.3(3) . .
O26 W11 O28 84.7(3) . .
O23 W11 O28 81.2(3) . .
O11 W11 O39 169.6(4) . .
O13 W11 O39 86.7(3) . .
O26 W11 O39 74.7(3) . .
O23 W11 O39 86.1(3) . .
O28 W11 O39 80.9(3) . .
O40 W12 O72 100.9(4) . .
O40 W12 O74 100.1(4) . .
O72 W12 O74 91.0(3) . .
O40 W12 O65 101.3(4) . .
O72 W12 O65 86.0(3) . .
O74 W12 O65 158.5(4) . .
O40 W12 O62 101.5(4) . .
O72 W12 O62 157.4(4) . .
O74 W12 O62 87.8(3) . .
O65 W12 O62 86.8(4) . .
O40 W12 O75 173.3(4) . .
O72 W12 O75 82.7(3) . .
O74 W12 O75 74.0(3) . .
O65 W12 O75 84.5(3) . .
O62 W12 O75 75.3(3) . .
O41 W13 O56 103.9(4) . .
O41 W13 O68 102.6(4) . .
O56 W13 O68 95.3(4) . .
O41 W13 O74 98.3(4) . .
O56 W13 O74 92.7(4) . .
O68 W13 O74 155.1(4) . .
O41 W13 O67 94.5(4) . .
O56 W13 O67 161.3(4) . .
O68 W13 O67 84.1(4) . .
O74 W13 O67 80.9(3) . .
O41 W13 O75 163.6(4) . .
O56 W13 O75 90.2(3) . .
O68 W13 O75 84.1(3) . .
O74 W13 O75 72.3(3) . .
O67 W13 O75 71.1(3) . .
O42 W14 O67 101.6(4) . .
O42 W14 O58 101.6(5) . .
O67 W14 O58 91.3(4) . .
O42 W14 O62 98.3(5) . .
O67 W14 O62 90.0(4) . .
O58 W14 O62 159.4(4) . .
O42 W14 O60 100.3(4) . .
O67 W14 O60 158.1(3) . .
O58 W14 O60 84.5(4) . .
O62 W14 O60 86.7(4) . .
O42 W14 O75 171.3(4) . .
O67 W14 O75 75.0(3) . .
O58 W14 O75 86.6(3) . .
O62 W14 O75 73.9(3) . .
O60 W14 O75 83.4(3) . .
O43 W15 O70 105.1(4) . .
O43 W15 O64 98.6(4) . .
O70 W15 O64 95.1(4) . .
O43 W15 O68 103.0(4) . .
O70 W15 O68 92.7(4) . .
O64 W15 O68 154.3(4) . .
O43 W15 O54 94.5(4) . .
O70 W15 O54 160.4(4) . .
O64 W15 O54 82.7(4) . .
O68 W15 O54 81.8(4) . .
O43 W15 O76 163.1(4) . .
O70 W15 O76 90.2(3) . .
O64 W15 O76 72.6(3) . .
O68 W15 O76 82.9(3) . .
O54 W15 O76 70.5(3) . .
O44 W16 O54 101.3(5) . .
O44 W16 O58 100.9(5) . .
O54 W16 O58 92.4(4) . .
O44 W16 O66 102.5(5) . .
O54 W16 O66 156.2(4) . .
O58 W16 O66 84.4(4) . .
O44 W16 O57 99.0(5) . .
O54 W16 O57 89.6(4) . .
O58 W16 O57 159.2(4) . .
O66 W16 O57 85.4(4) . .
O44 W16 O76 171.0(5) . .
O54 W16 O76 73.6(3) . .
O58 W16 O76 86.9(3) . .
O66 W16 O76 82.7(3) . .
O57 W16 O76 73.8(3) . .
O45 W17 O61 102.2(5) . .
O45 W17 O59 99.9(4) . .
O61 W17 O59 86.3(4) . .
O45 W17 O64 100.2(4) . .
O61 W17 O64 89.0(4) . .
O59 W17 O64 159.8(4) . .
O45 W17 O57 98.9(5) . .
O61 W17 O57 158.9(4) . .
O59 W17 O57 88.4(4) . .
O64 W17 O57 89.0(4) . .
O45 W17 O76 171.6(4) . .
O61 W17 O76 83.3(3) . .
O59 W17 O76 86.7(3) . .
O64 W17 O76 73.3(3) . .
O57 W17 O76 75.9(3) . .
O46 W18 O60 102.9(4) . .
O46 W18 O66 101.7(4) . .
O60 W18 O66 87.0(4) . .
O46 W18 O53 100.0(4) . .
O60 W18 O53 88.4(4) . .
O66 W18 O53 158.3(4) . .
O46 W18 O55 97.3(4) . .
O60 W18 O55 159.7(4) . .
O66 W18 O55 90.0(4) . .
O53 W18 O55 87.1(4) . .
O46 W18 O77 169.6(4) . .
O60 W18 O77 85.6(3) . .
O66 W18 O77 84.5(3) . .
O53 W18 O77 74.0(3) . .
O55 W18 O77 74.1(3) . .
O47 W19 O63 103.4(4) . .
O47 W19 O59 102.2(4) . .
O63 W19 O59 88.9(4) . .
O47 W19 O71 99.1(4) . .
O63 W19 O71 90.9(4) . .
O59 W19 O71 158.2(4) . .
O47 W19 O55 98.7(4) . .
O63 W19 O55 157.9(4) . .
O59 W19 O55 87.1(4) . .
O71 W19 O55 84.9(4) . .
O47 W19 O77 168.7(4) . .
O63 W19 O77 85.5(3) . .
O59 W19 O77 84.7(3) . .
O71 W19 O77 73.6(3) . .
O55 W19 O77 72.5(3) . .
O48 W20 O73 102.0(4) . .
O48 W20 O65 101.8(4) . .
O73 W20 O65 88.2(3) . .
O48 W20 O71 99.7(4) . .
O73 W20 O71 90.7(3) . .
O65 W20 O71 158.3(3) . .
O48 W20 O53 98.9(4) . .
O73 W20 O53 159.0(4) . .
O65 W20 O53 86.8(4) . .
O71 W20 O53 86.4(4) . .
O48 W20 O77 169.5(4) . .
O73 W20 O77 86.3(3) . .
O65 W20 O77 84.6(3) . .
O71 W20 O77 73.7(3) . .
O53 W20 O77 72.9(3) . .
O49 W21 O51 102.2(4) . .
O49 W21 O52 97.8(4) . .
O51 W21 O52 96.3(4) . .
O49 W21 O61 99.6(4) . .
O51 W21 O61 95.3(4) . .
O52 W21 O61 156.5(3) . .
O49 W21 O63 92.5(4) . .
O51 W21 O63 165.2(4) . .
O52 W21 O63 83.3(3) . .
O61 W21 O63 80.3(3) . .
O49 W21 O78 169.1(4) . .
O51 W21 O78 85.7(3) . .
O52 W21 O78 73.7(3) . .
O61 W21 O78 87.0(3) . .
O63 W21 O78 80.1(3) . .
O50 W22 O69 101.2(4) . .
O50 W22 O72 99.5(4) . .
O69 W22 O72 97.0(3) . .
O50 W22 O52 98.0(4) . .
O69 W22 O52 94.6(4) . .
O72 W22 O52 156.6(3) . .
O50 W22 O73 90.4(3) . .
O69 W22 O73 168.4(3) . .
O72 W22 O73 80.5(3) . .
O52 W22 O73 84.0(3) . .
O50 W22 O78 168.6(3) . .
O69 W22 O78 87.8(3) . .
O72 W22 O78 86.2(3) . .
O52 W22 O78 74.0(3) . .
O73 W22 O78 80.8(3) . .
O17 Er1 O56 136.4(3) . .
O17 Er1 O70 75.4(3) . .
O56 Er1 O70 71.1(3) . .
O17 Er1 O13 76.0(3) . .
O56 Er1 O13 146.1(3) . .
O70 Er1 O13 139.6(3) . .
O17 Er1 O27 71.9(3) . .
O56 Er1 O27 75.1(3) . .
O70 Er1 O27 79.4(3) . .
O13 Er1 O27 117.3(3) . .
O17 Er1 O12 115.4(3) . .
O56 Er1 O12 80.5(3) . .
O70 Er1 O12 144.7(3) . .
O13 Er1 O12 74.3(3) . .
O27 Er1 O12 73.3(3) . .
O17 Er1 O69 145.0(3) . .
O56 Er1 O69 76.4(3) . .
O70 Er1 O69 115.7(3) . .
O13 Er1 O69 75.7(3) . .
O27 Er1 O69 140.8(3) . .
O12 Er1 O69 75.8(3) . .
O17 Er1 O51 79.0(3) . .
O56 Er1 O51 115.4(3) . .
O70 Er1 O51 72.7(3) . .
O13 Er1 O51 74.3(3) . .
O27 Er1 O51 143.9(3) . .
O12 Er1 O51 140.5(3) . .
O69 Er1 O51 73.7(3) . .
N1 Cu1 N1 180.0(6) 3_567 .
N1 Cu1 N2 85.8(4) 3_567 3_567
N1 Cu1 N2 94.2(4) . 3_567
N1 Cu1 N2 94.2(4) 3_567 .
N1 Cu1 N2 85.8(4) . .
N2 Cu1 N2 180.000(3) 3_567 .
N5 Cu2 N6 84.6(5) . .
N5 Cu2 N3 167.4(5) . .
N6 Cu2 N3 96.6(5) . .
N5 Cu2 N4 95.4(5) . .
N6 Cu2 N4 177.8(6) . .
N3 Cu2 N4 83.8(5) . .
N7 Cu3 N8 82.5(5) . .
N7 Cu3 N9 178.6(5) . .
N8 Cu3 N9 98.8(6) . .
N7 Cu3 N10 95.1(6) . .
N8 Cu3 N10 177.2(6) . .
N9 Cu3 N10 83.6(6) . .
O20 K1 O20 180.000(1) . 3_557
O20 K1 O18 56.6(2) . .
O20 K1 O18 123.4(2) 3_557 .
O20 K1 O18 123.4(2) . 3_557
O20 K1 O18 56.6(2) 3_557 3_557
O18 K1 O18 180.000(2) . 3_557
O20 K1 O33 67.3(2) . .
O20 K1 O33 112.7(2) 3_557 .
O18 K1 O33 56.0(2) . .
O18 K1 O33 124.0(2) 3_557 .
O20 K1 O33 112.7(2) . 3_557
O20 K1 O33 67.3(2) 3_557 3_557
O18 K1 O33 124.0(2) . 3_557
O18 K1 O33 56.0(2) 3_557 3_557
O33 K1 O33 180.000(1) . 3_557
O20 K1 O16 55.4(2) . .
O20 K1 O16 124.6(2) 3_557 .
O18 K1 O16 95.5(2) . .
O18 K1 O16 84.5(2) 3_557 .
O33 K1 O16 55.9(2) . .
O33 K1 O16 124.1(2) 3_557 .
O20 K1 O16 124.6(2) . 3_557
O20 K1 O16 55.4(2) 3_557 3_557
O18 K1 O16 84.5(2) . 3_557
O18 K1 O16 95.5(2) 3_557 3_557
O33 K1 O16 124.1(2) . 3_557
O33 K1 O16 55.9(2) 3_557 3_557
O16 K1 O16 180.000(1) . 3_557
O20 K1 W7 30.19(17) . .
O20 K1 W7 149.81(17) 3_557 .
O18 K1 W7 29.98(16) . .
O18 K1 W7 150.02(16) 3_557 .
O33 K1 W7 67.96(17) . .
O33 K1 W7 112.04(17) 3_557 .
O16 K1 W7 82.01(17) . .
O16 K1 W7 97.99(17) 3_557 .
O20 K1 W7 149.81(17) . 3_557
O20 K1 W7 30.19(17) 3_557 3_557
O18 K1 W7 150.02(16) . 3_557
O18 K1 W7 29.98(16) 3_557 3_557
O33 K1 W7 112.04(17) . 3_557
O33 K1 W7 67.96(17) 3_557 3_557
O16 K1 W7 97.99(17) . 3_557
O16 K1 W7 82.01(17) 3_557 3_557
W7 K1 W7 180.000(16) . 3_557
O20 K1 W1 113.18(17) . 3_557
O20 K1 W1 66.82(17) 3_557 3_557
O18 K1 W1 98.75(17) . 3_557
O18 K1 W1 81.25(17) 3_557 3_557
O33 K1 W1 150.90(17) . 3_557
O33 K1 W1 29.10(17) 3_557 3_557
O16 K1 W1 150.25(17) . 3_557
O16 K1 W1 29.75(17) 3_557 3_557
W7 K1 W1 97.723(13) . 3_557
W7 K1 W1 82.277(13) 3_557 3_557
O20 K1 W1 66.82(17) . .
O20 K1 W1 113.18(17) 3_557 .
O18 K1 W1 81.25(17) . .
O18 K1 W1 98.75(17) 3_557 .
O33 K1 W1 29.10(17) . .
O33 K1 W1 150.90(17) 3_557 .
O16 K1 W1 29.75(17) . .
O16 K1 W1 150.25(17) 3_557 .
W7 K1 W1 82.277(13) . .
W7 K1 W1 97.723(13) 3_557 .
W1 K1 W1 180.000(17) 3_557 .
O39 Si1 O37 111.6(4) . .
O39 Si1 O36 111.3(4) . .
O37 Si1 O36 107.9(4) . .
O39 Si1 O38 108.3(4) . .
O37 Si1 O38 108.8(4) . .
O36 Si1 O38 108.9(4) . .
O78 Si2 O75 111.8(4) . .
O78 Si2 O77 106.6(4) . .
O75 Si2 O77 109.0(4) . .
O78 Si2 O76 112.4(5) . .
O75 Si2 O76 108.2(4) . .
O77 Si2 O76 108.8(5) . .
W21 O51 Er1 136.8(4) . .
W21 O52 W22 114.8(4) . .
W18 O53 W20 120.7(5) . .
W16 O54 W15 122.6(4) . .
W18 O55 W19 120.5(5) . .
W13 O56 Er1 156.6(5) . .
W17 O57 W16 119.7(5) . .
W14 O58 W16 152.0(5) . .
W17 O59 W19 148.1(5) . .
W18 O60 W14 150.7(5) . .
W17 O61 W21 155.7(5) . .
W12 O62 W14 120.6(4) . .
W19 O63 W21 149.8(5) . .
W17 O64 W15 121.9(5) . .
W12 O65 W20 149.2(5) . .
W18 O66 W16 151.5(5) . .
W14 O67 W13 121.4(4) . .
W13 O68 W15 140.4(5) . .
W22 O69 Er1 135.5(4) . .
W15 O70 Er1 158.5(5) . .
W19 O71 W20 121.4(4) . .
W12 O72 W22 156.4(5) . .
W20 O73 W22 148.8(4) . .
W12 O74 W13 121.3(4) . .
Si2 O75 W12 124.7(4) . .
Si2 O75 W13 122.2(4) . .
W12 O75 W13 92.1(3) . .
Si2 O75 W14 125.7(4) . .
W12 O75 W14 90.0(3) . .
W13 O75 W14 92.5(3) . .
Si2 O76 W17 123.9(5) . .
Si2 O76 W15 122.8(4) . .
W17 O76 W15 92.1(3) . .
Si2 O76 W16 124.9(5) . .
W17 O76 W16 90.4(3) . .
W15 O76 W16 93.3(3) . .
Si2 O77 W18 125.4(4) . .
Si2 O77 W20 122.6(5) . .
W18 O77 W20 92.3(3) . .
Si2 O77 W19 123.1(4) . .
W18 O77 W19 92.8(3) . .
W20 O77 W19 91.3(3) . .
Si2 O78 W22 130.0(4) . .
Si2 O78 W21 128.5(5) . .
W22 O78 W21 94.1(3) . .
W10 O12 Er1 138.5(4) . .
W11 O13 Er1 135.5(4) . .
W1 O14 W2 120.0(4) . .
W3 O15 W2 122.0(4) . .
W1 O16 W3 119.5(4) . .
W1 O16 K1 104.1(4) . .
W3 O16 K1 104.4(3) . .
W2 O17 Er1 154.8(4) . .
W7 O18 W9 120.6(4) . .
W7 O18 K1 102.7(3) . .
W9 O18 K1 104.2(3) . .
W5 O19 W4 122.5(4) . .
W7 O20 W3 150.5(5) . .
W7 O20 K1 102.5(3) . .
W3 O20 K1 105.4(3) . .
W6 O21 W10 154.7(4) . .
W5 O22 W3 152.7(5) . .
W1 O23 W11 154.9(5) . .
W6 O24 W5 120.7(4) . .
W8 O25 W10 149.9(5) . .
W11 O26 W10 115.7(4) . .
W4 O27 Er1 158.9(5) . .
W9 O28 W11 149.7(5) . .
W7 O29 W5 151.1(5) . .
W9 O30 W8 119.6(4) . .
W7 O31 W8 120.9(4) . .
W2 O32 W4 142.0(4) . .
W1 O33 W9 147.6(4) . .
W1 O33 K1 105.2(3) . .
W9 O33 K1 105.1(3) . .
W6 O34 W8 147.6(4) . .
W6 O35 W4 121.2(4) . .
Si1 O36 W1 124.1(4) . .
Si1 O36 W2 122.5(4) . .
W1 O36 W2 92.5(3) . .
Si1 O36 W3 125.4(4) . .
W1 O36 W3 90.7(3) . .
W2 O36 W3 92.1(3) . .
Si1 O37 W6 124.3(4) . .
Si1 O37 W4 123.7(4) . .
W6 O37 W4 91.7(3) . .
Si1 O37 W5 124.9(4) . .
W6 O37 W5 89.7(3) . .
W4 O37 W5 92.6(3) . .
Si1 O38 W7 126.5(4) . .
Si1 O38 W8 122.0(4) . .
W7 O38 W8 93.8(3) . .
Si1 O38 W9 121.7(4) . .
W7 O38 W9 93.0(3) . .
W8 O38 W9 90.8(3) . .
Si1 O39 W11 129.6(4) . .
Si1 O39 W10 128.1(4) . .
W11 O39 W10 93.4(3) . .
C1 N1 Cu1 108.5(8) . .
C1 N1 H1C 110.0 . .
Cu1 N1 H1C 110.0 . .
C1 N1 H1D 110.0 . .
Cu1 N1 H1D 110.0 . .
H1C N1 H1D 108.4 . .
C2 N2 Cu1 104.8(8) . .
C2 N2 H2C 110.8 . .
Cu1 N2 H2C 110.8 . .
C2 N2 H2D 110.8 . .
Cu1 N2 H2D 110.8 . .
H2C N2 H2D 108.9 . .
C3 N3 Cu2 109.3(9) . .
C3 N3 H3C 109.8 . .
Cu2 N3 H3C 109.8 . .
C3 N3 H3D 109.8 . .
Cu2 N3 H3D 109.8 . .
H3C N3 H3D 108.3 . .
C4 N4 Cu2 109.0(10) . .
C4 N4 H4C 109.9 . .
Cu2 N4 H4C 109.9 . .
C4 N4 H4D 109.9 . .
Cu2 N4 H4D 109.9 . .
H4C N4 H4D 108.3 . .
C5 N5 Cu2 108.9(12) . .
C5 N5 H5C 109.9 . .
Cu2 N5 H5C 109.9 . .
C5 N5 H5D 109.9 . .
Cu2 N5 H5D 109.9 . .
H5C N5 H5D 108.3 . .
C6 N6 Cu2 111.8(11) . .
C6 N6 H6C 109.3 . .
Cu2 N6 H6C 109.3 . .
C6 N6 H6D 109.3 . .
Cu2 N6 H6D 109.3 . .
H6C N6 H6D 107.9 . .
C7 N7 Cu3 111.1(9) . .
C7 N7 H7C 109.4 . .
Cu3 N7 H7C 109.4 . .
C7 N7 H7D 109.4 . .
Cu3 N7 H7D 109.4 . .
H7C N7 H7D 108.0 . .
C8 N8 Cu3 106.4(9) . .
C8 N8 H8C 110.4 . .
Cu3 N8 H8C 110.4 . .
C8 N8 H8D 110.4 . .
Cu3 N8 H8D 110.4 . .
H8C N8 H8D 108.6 . .
C9 N9 Cu3 109.4(12) . .
C9 N9 H9C 109.8 . .
Cu3 N9 H9C 109.8 . .
C9 N9 H9D 109.8 . .
Cu3 N9 H9D 109.8 . .
H9C N9 H9D 108.3 . .
C10 N10 Cu3 109.6(13) . .
C10 N10 H10C 109.8 . .
Cu3 N10 H10C 109.8 . .
C10 N10 H10D 109.8 . .
Cu3 N10 H10D 109.8 . .
H10C N10 H10D 108.2 . .
C11 N11 H11C 120.0 . .
C11 N11 H11D 120.0 . .
H11C N11 H11D 120.0 . .
C12 N12 H12C 120.0 . .
C12 N12 H12D 120.0 . .
H12C N12 H12D 120.0 . .
C13 N13 H13C 120.0 . .
C13 N13 H13D 120.0 . .
H13C N13 H13D 120.0 . .
C14 N14 H14C 120.0 . .
C14 N14 H14D 120.0 . .
H14C N14 H14D 120.0 . .
N1 C1 C2 107.8(11) . .
N1 C1 H1A 110.2 . .
C2 C1 H1A 110.2 . .
N1 C1 H1B 110.2 . .
C2 C1 H1B 110.2 . .
H1A C1 H1B 108.5 . .
C1 C2 N2 109.3(12) . .
C1 C2 H2A 109.8 . .
N2 C2 H2A 109.8 . .
C1 C2 H2B 109.8 . .
N2 C2 H2B 109.8 . .
H2A C2 H2B 108.3 . .
N3 C3 C4 106.3(13) . .
N3 C3 H3A 110.5 . .
C4 C3 H3A 110.5 . .
N3 C3 H3B 110.5 . .
C4 C3 H3B 110.5 . .
H3A C3 H3B 108.7 . .
N4 C4 C3 109.3(13) . .
N4 C4 H4A 109.8 . .
C3 C4 H4A 109.8 . .
N4 C4 H4B 109.8 . .
C3 C4 H4B 109.8 . .
H4A C4 H4B 108.3 . .
C6 C5 N5 116.8(18) . .
C6 C5 H5A 108.1 . .
N5 C5 H5A 108.1 . .
C6 C5 H5B 108.1 . .
N5 C5 H5B 108.1 . .
H5A C5 H5B 107.3 . .
N6 C6 C5 117.6(18) . .
N6 C6 H6A 107.9 . .
C5 C6 H6A 107.9 . .
N6 C6 H6B 107.9 . .
C5 C6 H6B 107.9 . .
H6A C6 H6B 107.2 . .
C8 C7 N7 111.3(13) . .
C8 C7 H7A 109.4 . .
N7 C7 H7A 109.4 . .
C8 C7 H7B 109.4 . .
N7 C7 H7B 109.4 . .
H7A C7 H7B 108.0 . .
N8 C8 C7 106.7(14) . .
N8 C8 H8A 110.4 . .
C7 C8 H8A 110.4 . .
N8 C8 H8B 110.4 . .
C7 C8 H8B 110.4 . .
H8A C8 H8B 108.6 . .
C10 C9 N9 114.6(18) . .
C10 C9 H9A 108.6 . .
N9 C9 H9A 108.6 . .
C10 C9 H9B 108.6 . .
N9 C9 H9B 108.6 . .
H9A C9 H9B 107.6 . .
N10 C10 C9 116(2) . .
N10 C10 H10A 108.3 . .
C9 C10 H10A 108.3 . .
N10 C10 H10B 108.3 . .
C9 C10 H10B 108.3 . .
H10A C10 H10B 107.4 . .
N11 C11 C12 112.4(13) . .
N11 C11 H11A 109.1 . .
C12 C11 H11A 109.1 . .
N11 C11 H11B 109.1 . .
C12 C11 H11B 109.1 . .
H11A C11 H11B 107.9 . .
N12 C12 C11 112.7(14) . .
N12 C12 H12A 109.1 . .
C11 C12 H12A 109.1 . .
N12 C12 H12B 109.1 . .
C11 C12 H12B 109.1 . .
H12A C12 H12B 107.8 . .
N13 C13 C14 102.4(19) . .
N13 C13 H13A 111.3 . .
C14 C13 H13A 111.3 . .
N13 C13 H13B 111.3 . .
C14 C13 H13B 111.3 . .
H13A C13 H13B 109.2 . .
N14 C14 C13 105(2) . .
N14 C14 H14A 110.8 . .
C13 C14 H14A 110.8 . .
N14 C14 H14B 110.8 . .
C13 C14 H14B 110.8 . .
H14A C14 H14B 108.9 . .

loop_
_geom_bond_atom_site_label_1
_geom_bond_atom_site_label_2
_geom_bond_distance
_geom_bond_site_symmetry_2
W1 O1 1.716(8) .
W1 O14 1.885(8) .
W1 O23 1.890(8) .
W1 O33 1.916(8) .
W1 O16 1.946(9) .
W1 O36 2.323(7) .
W1 K1 3.8034(6) .
W2 O2 1.718(8) .
W2 O17 1.786(8) .
W2 O32 1.888(8) .
W2 O14 2.009(8) .
W2 O15 2.073(9) .
W2 O36 2.347(8) .
W3 O3 1.726(9) .
W3 O15 1.837(9) .
W3 O22 1.902(8) .
W3 O20 1.945(8) .
W3 O16 1.950(9) .
W3 O36 2.408(7) .
W3 K1 3.8140(6) .
W4 O4 1.714(9) .
W4 O27 1.751(8) .
W4 O32 1.930(8) .
W4 O35 1.963(9) .
W4 O19 2.089(8) .
W4 O37 2.361(8) .
W5 O5 1.725(8) .
W5 O19 1.838(9) .
W5 O22 1.901(8) .
W5 O24 1.925(8) .
W5 O29 1.948(8) .
W5 O37 2.404(8) .
W6 O6 1.713(8) .
W6 O21 1.891(8) .
W6 O34 1.891(8) .
W6 O35 1.902(9) .
W6 O24 1.915(8) .
W6 O37 2.329(8) .
W7 O7 1.720(9) .
W7 O31 1.906(9) .
W7 O18 1.908(8) .
W7 O29 1.910(8) .
W7 O20 1.920(8) .
W7 O38 2.300(8) .
W7 K1 3.7265(6) .
W8 O8 1.712(8) .
W8 O25 1.814(8) .
W8 O34 1.928(8) .
W8 O30 1.944(8) .
W8 O31 1.995(8) .
W8 O38 2.350(8) .
W9 O9 1.737(9) .
W9 O28 1.819(8) .
W9 O33 1.929(8) .
W9 O30 1.930(8) .
W9 O18 1.976(8) .
W9 O38 2.353(8) .
W9 K1 3.8105(6) .
W10 O10 1.734(9) .
W10 O12 1.755(8) .
W10 O26 1.928(8) .
W10 O21 1.945(8) .
W10 O25 2.108(8) .
W10 O39 2.265(7) .
W11 O11 1.732(8) .
W11 O13 1.763(8) .
W11 O26 1.924(8) .
W11 O23 1.940(8) .
W11 O28 2.099(8) .
W11 O39 2.215(8) .
W12 O40 1.711(9) .
W12 O72 1.886(8) .
W12 O74 1.902(8) .
W12 O65 1.907(8) .
W12 O62 1.923(9) .
W12 O75 2.335(8) .
W13 O41 1.733(9) .
W13 O56 1.749(9) .
W13 O68 1.898(9) .
W13 O74 1.972(8) .
W13 O67 2.105(8) .
W13 O75 2.358(8) .
W14 O42 1.710(9) .
W14 O67 1.824(8) .
W14 O58 1.908(9) .
W14 O62 1.924(9) .
W14 O60 1.951(9) .
W14 O75 2.391(8) .
W15 O43 1.718(9) .
W15 O70 1.755(9) .
W15 O64 1.935(9) .
W15 O68 1.941(9) .
W15 O54 2.090(9) .
W15 O76 2.343(8) .
W16 O44 1.718(10) .
W16 O54 1.832(9) .
W16 O58 1.921(9) .
W16 O66 1.933(9) .
W16 O57 1.956(10) .
W16 O76 2.388(9) .
W17 O45 1.719(10) .
W17 O61 1.883(9) .
W17 O59 1.906(9) .
W17 O64 1.912(9) .
W17 O57 1.914(9) .
W17 O76 2.329(8) .
W18 O46 1.721(10) .
W18 O60 1.886(9) .
W18 O66 1.905(9) .
W18 O53 1.921(9) .
W18 O55 1.931(10) .
W18 O77 2.323(8) .
W19 O47 1.713(9) .
W19 O63 1.817(9) .
W19 O59 1.920(9) .
W19 O71 1.922(8) .
W19 O55 1.977(10) .
W19 O77 2.361(8) .
W20 O48 1.732(8) .
W20 O73 1.833(8) .
W20 O65 1.923(8) .
W20 O71 1.937(8) .
W20 O53 1.955(9) .
W20 O77 2.346(8) .
W21 O49 1.732(8) .
W21 O51 1.777(8) .
W21 O52 1.921(8) .
W21 O61 1.939(9) .
W21 O63 2.119(9) .
W21 O78 2.248(8) .
W22 O50 1.725(8) .
W22 O69 1.754(8) .
W22 O72 1.922(8) .
W22 O52 1.952(8) .
W22 O73 2.116(8) .
W22 O78 2.209(8) .
Er1 O17 2.303(8) .
Er1 O56 2.321(8) .
Er1 O70 2.340(9) .
Er1 O13 2.346(8) .
Er1 O27 2.347(8) .
Er1 O12 2.375(8) .
Er1 O69 2.389(8) .
Er1 O51 2.399(8) .
Cu1 N1 2.003(10) 3_567
Cu1 N1 2.003(10) .
Cu1 N2 2.005(10) 3_567
Cu1 N2 2.005(10) .
Cu2 N5 1.990(13) .
Cu2 N6 2.002(12) .
Cu2 N3 2.008(12) .
Cu2 N4 2.009(12) .
Cu3 N7 1.979(12) .
Cu3 N8 1.989(12) .
Cu3 N9 1.996(13) .
Cu3 N10 1.997(13) .
K1 O20 2.806(8) .
K1 O20 2.806(8) 3_557
K1 O18 2.809(8) .
K1 O18 2.809(8) 3_557
K1 O33 2.821(8) .
K1 O33 2.821(8) 3_557
K1 O16 2.830(9) .
K1 O16 2.830(9) 3_557
K1 W7 3.7265(6) 3_557
K1 W1 3.8034(6) 3_557
Si1 O39 1.602(8) .
Si1 O37 1.622(8) .
Si1 O36 1.631(8) .
Si1 O38 1.639(8) .
Si2 O78 1.597(8) .
Si2 O75 1.620(8) .
Si2 O77 1.630(8) .
Si2 O76 1.646(9) .
N1 C1 1.464(16) .
N1 H1C 0.9000 .
N1 H1D 0.9000 .
N2 C2 1.485(15) .
N2 H2C 0.9000 .
N2 H2D 0.9000 .
N3 C3 1.468(18) .
N3 H3C 0.9000 .
N3 H3D 0.9000 .
N4 C4 1.45(2) .
N4 H4C 0.9000 .
N4 H4D 0.9000 .
N5 C5 1.471(19) .
N5 H5C 0.9000 .
N5 H5D 0.9000 .
N6 C6 1.37(2) .
N6 H6C 0.9000 .
N6 H6D 0.9000 .
N7 C7 1.496(19) .
N7 H7C 0.9000 .
N7 H7D 0.9000 .
N8 C8 1.48(2) .
N8 H8C 0.9000 .
N8 H8D 0.9000 .
N9 C9 1.44(2) .
N9 H9C 0.9000 .
N9 H9D 0.9000 .
N10 C10 1.38(2) .
N10 H10C 0.9000 .
N10 H10D 0.9000 .
N11 C11 1.465(17) .
N11 H11C 0.8600 .
N11 H11D 0.8600 .
N12 C12 1.43(2) .
N12 H12C 0.8600 .
N12 H12D 0.8600 .
N13 C13 1.44(3) .
N13 H13C 0.8600 .
N13 H13D 0.8600 .
N14 C14 1.511(10) .
N14 H14C 0.8600 .
N14 H14D 0.8600 .
C1 C2 1.472(19) .
C1 H1A 0.9700 .
C1 H1B 0.9700 .
C2 H2A 0.9700 .
C2 H2B 0.9700 .
C3 C4 1.50(2) .
C3 H3A 0.9700 .
C3 H3B 0.9700 .
C4 H4A 0.9700 .
C4 H4B 0.9700 .
C5 C6 1.39(2) .
C5 H5A 0.9700 .
C5 H5B 0.9700 .
C6 H6A 0.9700 .
C6 H6B 0.9700 .
C7 C8 1.48(2) .
C7 H7A 0.9700 .
C7 H7B 0.9700 .
C8 H8A 0.9700 .
C8 H8B 0.9700 .
C9 C10 1.38(3) .
C9 H9A 0.9700 .
C9 H9B 0.9700 .
C10 H10A 0.9700 .
C10 H10B 0.9700 .
C11 C12 1.49(2) .
C11 H11A 0.9700 .
C11 H11B 0.9700 .
C12 H12A 0.9700 .
C12 H12B 0.9700 .
C13 C14 1.58(4) .
C13 H13A 0.9700 .
C13 H13B 0.9700 .
C14 H14A 0.9700 .
C14 H14B 0.9700 .
O5W O13W 1.16(4) .
O15W O16W 1.31(6) .
